data_4337669
loop_
_publ_author_name
'Ng, Chi-On'
'Yiu, Shek-Man'
'Ko, Chi-Chiu'

_publ_section_title
;
 Synthesis, characterization, and photophysical study of luminescent
 rhenium(i) diimine complexes with various types of N-heterocyclic carbene
 ligands.
;
_journal_issue 6
_journal_name_full 'Inorganic chemistry'
_journal_page_first 3022
_journal_page_last 3031
_journal_paper_doi 10.1021/ic4028145
_journal_volume 53
_journal_year 2014
_chemical_formula_moiety 'C26 H18 N4 O4 Re, C H2 Cl2, F6 P'
_chemical_formula_sum 'C27 H20 Cl2 F6 N4 O4 P Re'
_chemical_formula_weight 866.54
_chemical_name_systematic
;
 ? 
;
_space_group_crystal_system triclinic
_space_group_IT_number 2
_space_group_name_Hall '-P 1'
_space_group_name_H-M_alt 'P -1'
_symmetry_space_group_name_Hall '-P 1'
_symmetry_space_group_name_H-M 'P -1'
_atom_sites_solution_hydrogens geom
_atom_sites_solution_primary direct
_atom_sites_solution_secondary difmap
_audit_creation_date 2012-03-30
_audit_creation_method
;
  Olex2 1.1
  (compiled 2011.08.18 svn.r1932, GUI svn.r3819)
;
_cell_angle_alpha 70.632(6)
_cell_angle_beta 74.249(6)
_cell_angle_gamma 80.300(6)
_cell_formula_units_Z 2
_cell_length_a 9.0574(7)
_cell_length_b 12.3624(8)
_cell_length_c 14.8748(10)
_cell_measurement_reflns_used 7782
_cell_measurement_temperature 133(2)
_cell_measurement_theta_max 71.7210
_cell_measurement_theta_min 3.2348
_cell_volume 1506.63(19)
_computing_molecular_graphics
;
O. V. Dolomanov, L. J. Bourhis, R. J. Gildea, J. A. K. Howard and H. Puschmann,
OLEX2: a complete structure solution, refinement and analysis program.
J. Appl. Cryst. (2009). 42, 339-341.
;
_computing_publication_material
;
O. V. Dolomanov, L. J. Bourhis, R. J. Gildea, J. A. K. Howard and H. Puschmann,
OLEX2: a complete structure solution, refinement and analysis program.
J. Appl. Cryst. (2009). 42, 339-341.
;
_computing_structure_refinement
;
XL, G.M. Sheldrick, Acta Cryst.
(2008). A64, 112-122
;
_computing_structure_solution 'SHELXS-97 (Sheldrick, 1990)'
_diffrn_ambient_temperature 133(2)
_diffrn_detector_area_resol_mean 16.1270
_diffrn_measured_fraction_theta_full 0.994
_diffrn_measured_fraction_theta_max 0.994
_diffrn_measurement_device_type 'Xcalibur, Sapphire3, Gemini ultra'
_diffrn_measurement_method '\w scans'
_diffrn_radiation_monochromator mirror
_diffrn_radiation_type 'CU K\a'
_diffrn_radiation_wavelength 1.54184
_diffrn_reflns_av_R_equivalents 0.0280
_diffrn_reflns_av_unetI/netI 0.0240
_diffrn_reflns_limit_h_max 10
_diffrn_reflns_limit_h_min -10
_diffrn_reflns_limit_k_max 14
_diffrn_reflns_limit_k_min -10
_diffrn_reflns_limit_l_max 17
_diffrn_reflns_limit_l_min -17
_diffrn_reflns_number 10728
_diffrn_reflns_theta_full 66.99
_diffrn_reflns_theta_max 66.99
_diffrn_reflns_theta_min 3.24
_diffrn_source 'Enhance Ultra (Cu) X-ray Source'
_diffrn_source_current n/a
_diffrn_source_voltage n/a
_exptl_absorpt_coefficient_mu 10.739
_exptl_absorpt_correction_T_max 1.00000
_exptl_absorpt_correction_T_min 0.55101
_exptl_absorpt_correction_type multi-scan
_exptl_absorpt_process_details
;
CrysAlisPro, Agilent Technologies,
Version 1.171.35.11 (release 16-05-2011 CrysAlis171 .NET)
(compiled May 16 2011,17:55:39)
Empirical absorption correction using spherical harmonics,
 implemented in SCALE3 ABSPACK scaling algorithm.
;
_exptl_crystal_colour yellow
_exptl_crystal_density_diffrn 1.910
_exptl_crystal_density_method 'not measured'
_exptl_crystal_description block
_exptl_crystal_F_000 840
_exptl_crystal_size_max 0.18
_exptl_crystal_size_mid 0.13
_exptl_crystal_size_min 0.02
_refine_diff_density_max 0.925
_refine_diff_density_min -0.809
_refine_diff_density_rms 0.099
_refine_ls_extinction_method none
_refine_ls_goodness_of_fit_ref 1.064
_refine_ls_hydrogen_treatment constr
_refine_ls_matrix_type full
_refine_ls_number_parameters 470
_refine_ls_number_reflns 5328
_refine_ls_number_restraints 138
_refine_ls_restrained_S_all 1.105
_refine_ls_R_factor_all 0.0241
_refine_ls_R_factor_gt 0.0237
_refine_ls_shift/su_max 0.001
_refine_ls_shift/su_mean 0.000
_refine_ls_structure_factor_coef Fsqd
_refine_ls_weighting_details 'calc w=1/[\s^2^(Fo^2^)+(0.0395P)^2^+1.6407P] where P=(Fo^2^+2Fc^2^)/3'
_refine_ls_weighting_scheme calc
_refine_ls_wR_factor_gt 0.0615
_refine_ls_wR_factor_ref 0.0618
_reflns_number_gt 5244
_reflns_number_total 5328
_reflns_threshold_expression >2sigma(I)
_cod_data_source_file ic4028145_si_002.cif
_cod_data_source_block 030912a_on
_cod_original_cell_volume 1506.63(18)
_cod_database_code 4337669

loop_
_space_group_symop_id
_space_group_symop_operation_xyz
1 'x, y, z'
2 '-x, -y, -z'

loop_
_atom_site_label
_atom_site_type_symbol
_atom_site_fract_x
_atom_site_fract_y
_atom_site_fract_z
_atom_site_U_iso_or_equiv
_atom_site_adp_type
_atom_site_occupancy
_atom_site_symmetry_multiplicity
_atom_site_calc_flag
_atom_site_refinement_flags
_atom_site_disorder_assembly
_atom_site_disorder_group
Re1 Re -0.035626(13) 0.543434(10) 0.739507(8) 0.01750(6) Uani 1 1 d . . .
O1 O -0.3638(3) 0.4915(2) 0.86769(19) 0.0373(6) Uani 1 1 d . . .
O2 O -0.0914(3) 0.4129(2) 0.6108(2) 0.0367(6) Uani 1 1 d . . .
O3 O 0.0231(3) 0.8222(2) 0.4329(2) 0.0398(6) Uani 1 1 d . . .
H3 H 0.0975 0.8231 0.4561 0.060 Uiso 1 1 calc R . .
O4 O 0.3151(3) 0.5725(2) 0.66986(16) 0.0240(5) Uani 1 1 d . . .
N1 N 0.0339(3) 0.6202(2) 0.83219(18) 0.0222(5) Uani 1 1 d . . .
N2 N 0.0926(3) 0.4054(2) 0.82891(19) 0.0229(6) Uani 1 1 d . . .
N3 N -0.1612(3) 0.7821(3) 0.6130(2) 0.0274(6) Uani 1 1 d . . .
N4 N 0.2168(3) 0.6240(3) 0.5438(2) 0.0259(6) Uani 1 1 d . . .
H4 H 0.1493 0.6383 0.5076 0.031 Uiso 1 1 calc R . .
C1 C -0.2404(4) 0.5098(3) 0.8234(2) 0.0246(7) Uani 1 1 d . . .
C2 C -0.0719(4) 0.4626(3) 0.6597(2) 0.0239(7) Uani 1 1 d . . .
C3 C -0.1199(4) 0.6915(3) 0.6594(2) 0.0226(7) Uani 1 1 d . . .
C4 C -0.0098(4) 0.7283(3) 0.8373(3) 0.0296(7) Uani 1 1 d . . .
H4A H -0.0817 0.7744 0.8009 0.036 Uiso 1 1 calc R . .
C5 C 0.0456(5) 0.7751(3) 0.8932(3) 0.0380(9) Uani 1 1 d . . .
H5 H 0.0107 0.8510 0.8963 0.046 Uiso 1 1 calc R . .
C6 C 0.1533(5) 0.7086(4) 0.9444(3) 0.0423(10) Uani 1 1 d . . .
H6 H 0.1945 0.7388 0.9825 0.051 Uiso 1 1 calc R . .
C7 C 0.1996(5) 0.5986(4) 0.9395(3) 0.0361(9) Uani 1 1 d . . .
H7 H 0.2742 0.5526 0.9736 0.043 Uiso 1 1 calc R . .
C8 C 0.1370(4) 0.5547(3) 0.8844(2) 0.0245(7) Uani 1 1 d . . .
C9 C 0.1721(4) 0.4356(3) 0.8808(2) 0.0261(7) Uani 1 1 d . . .
C10 C 0.2739(4) 0.3562(4) 0.9296(3) 0.0390(9) Uani 1 1 d . . .
H10 H 0.3319 0.3794 0.9635 0.047 Uiso 1 1 calc R . .
C11 C 0.2907(5) 0.2435(4) 0.9285(3) 0.0460(10) Uani 1 1 d . . .
H11 H 0.3609 0.1887 0.9611 0.055 Uiso 1 1 calc R . .
C12 C 0.2049(5) 0.2117(4) 0.8799(3) 0.0429(10) Uani 1 1 d . . .
H12 H 0.2114 0.1340 0.8803 0.052 Uiso 1 1 calc R . .
C13 C 0.1088(4) 0.2949(3) 0.8302(3) 0.0305(7) Uani 1 1 d . . .
H13 H 0.0514 0.2730 0.7952 0.037 Uiso 1 1 calc R . .
C14 C -0.1850(4) 0.8861(3) 0.5427(2) 0.0258(7) Uani 1 1 d . . .
C15 C -0.3033(5) 0.9667(3) 0.5645(3) 0.0356(8) Uani 1 1 d . . .
H15 H -0.3696 0.9511 0.6281 0.043 Uiso 1 1 calc R . .
C16 C -0.3250(5) 1.0700(3) 0.4937(3) 0.0398(9) Uani 1 1 d . . .
H16 H -0.4080 1.1246 0.5078 0.048 Uiso 1 1 calc R . .
C17 C -0.2252(5) 1.0931(3) 0.4023(3) 0.0373(9) Uani 1 1 d . . .
H17 H -0.2378 1.1648 0.3541 0.045 Uiso 1 1 calc R . .
C18 C -0.1066(5) 1.0119(3) 0.3807(3) 0.0349(8) Uani 1 1 d . . .
H18 H -0.0384 1.0286 0.3177 0.042 Uiso 1 1 calc R . .
C19 C -0.0869(4) 0.9076(3) 0.4496(3) 0.0277(7) Uani 1 1 d . . .
C20 C 0.1826(4) 0.5838(3) 0.6408(2) 0.0197(6) Uani 1 1 d . . .
C21 C 0.3727(4) 0.6411(3) 0.5060(2) 0.0230(6) Uani 1 1 d . . .
C22 C 0.4631(4) 0.6813(3) 0.4128(3) 0.0335(8) Uani 1 1 d . . .
H22 H 0.4226 0.7031 0.3561 0.040 Uiso 1 1 calc R . .
C23 C 0.6174(4) 0.6879(3) 0.4072(3) 0.0332(8) Uani 1 1 d . . .
H23 H 0.6842 0.7157 0.3447 0.040 Uiso 1 1 calc R . .
C24 C 0.6766(4) 0.6551(3) 0.4900(3) 0.0353(8) Uani 1 1 d . . .
H24 H 0.7827 0.6609 0.4825 0.042 Uiso 1 1 calc R . .
C25 C 0.5850(4) 0.6141(4) 0.5834(3) 0.0356(8) Uani 1 1 d . . .
H25 H 0.6247 0.5915 0.6404 0.043 Uiso 1 1 calc R . .
C26 C 0.4332(4) 0.6083(3) 0.5877(2) 0.0219(6) Uani 1 1 d . . .
C27 C 0.4637(6) 0.9046(5) 0.8549(4) 0.0578(13) Uani 1 1 d . . .
H27A H 0.4014 0.8969 0.9222 0.069 Uiso 1 1 calc R . .
H27B H 0.5464 0.9547 0.8419 0.069 Uiso 1 1 calc R . .
Cl1 Cl 0.34659(13) 0.96940(10) 0.77173(9) 0.0515(3) Uani 1 1 d . . .
Cl2 Cl 0.54696(13) 0.76804(11) 0.84664(9) 0.0558(3) Uani 1 1 d . . .
P1 P 0.7815(8) 0.1033(7) 0.8511(5) 0.0251(10) Uani 0.55 1 d PDU A 1
F1 F 0.8044(9) -0.0249(5) 0.8450(5) 0.0536(16) Uani 0.55 1 d PDU A 1
F2 F 0.7661(9) 0.2306(6) 0.8574(6) 0.0604(18) Uani 0.55 1 d PDU A 1
F3 F 0.6161(7) 0.0829(7) 0.9168(6) 0.0704(18) Uani 0.55 1 d PDU A 1
F4 F 0.7190(9) 0.1419(6) 0.7552(5) 0.0734(16) Uani 0.55 1 d PDU A 1
F5 F 0.9509(6) 0.1224(6) 0.7829(5) 0.0626(15) Uani 0.55 1 d PDU A 1
F6 F 0.8555(9) 0.0628(7) 0.9426(4) 0.0721(18) Uani 0.55 1 d PDU A 1
P1A P 0.7600(12) 0.1069(10) 0.8480(8) 0.0383(18) Uani 0.45 1 d PDU B 2
F1A F 0.7936(13) 0.0042(9) 0.8010(8) 0.081(3) Uani 0.45 1 d PDU B 2
F2A F 0.7242(13) 0.2088(8) 0.8935(7) 0.063(2) Uani 0.45 1 d PDU B 2
F3A F 0.6617(12) 0.0271(8) 0.9423(6) 0.075(2) Uani 0.45 1 d PDU B 2
F4A F 0.6123(10) 0.1466(6) 0.8059(7) 0.0746(19) Uani 0.45 1 d PDU B 2
F5A F 0.8564(14) 0.1870(9) 0.7532(6) 0.101(3) Uani 0.45 1 d PDU B 2
F6A F 0.9092(12) 0.0676(10) 0.8888(11) 0.104(3) Uani 0.45 1 d PDU B 2

loop_
_atom_site_aniso_label
_atom_site_aniso_U_11
_atom_site_aniso_U_22
_atom_site_aniso_U_33
_atom_site_aniso_U_23
_atom_site_aniso_U_13
_atom_site_aniso_U_12
Re1 0.01612(9) 0.02299(9) 0.01435(9) -0.00524(6) -0.00444(6) -0.00359(5)
O1 0.0218(13) 0.0551(16) 0.0301(13) -0.0070(12) -0.0004(11) -0.0111(11)
O2 0.0427(15) 0.0435(15) 0.0378(15) -0.0230(12) -0.0206(12) 0.0000(12)
O3 0.0392(15) 0.0454(15) 0.0262(13) -0.0092(11) -0.0055(11) 0.0125(12)
O4 0.0177(11) 0.0373(12) 0.0157(10) -0.0045(9) -0.0044(9) -0.0053(9)
N1 0.0219(13) 0.0319(14) 0.0127(12) -0.0057(10) -0.0008(10) -0.0095(11)
N2 0.0210(13) 0.0278(14) 0.0165(12) -0.0031(10) -0.0022(10) -0.0039(10)
N3 0.0276(15) 0.0292(15) 0.0226(14) -0.0037(12) -0.0068(12) -0.0012(12)
N4 0.0180(13) 0.0435(16) 0.0167(13) -0.0070(11) -0.0061(10) -0.0049(11)
C1 0.0249(18) 0.0287(16) 0.0209(15) -0.0054(13) -0.0078(14) -0.0042(13)
C2 0.0219(16) 0.0299(16) 0.0211(15) -0.0065(13) -0.0071(13) -0.0045(13)
C3 0.0164(15) 0.0325(18) 0.0213(15) -0.0106(14) -0.0051(12) -0.0019(13)
C4 0.0330(19) 0.0315(18) 0.0233(16) -0.0096(14) 0.0023(14) -0.0120(14)
C5 0.048(2) 0.041(2) 0.0287(18) -0.0183(16) 0.0061(17) -0.0215(17)
C6 0.053(3) 0.058(3) 0.0243(18) -0.0161(17) -0.0009(17) -0.032(2)
C7 0.036(2) 0.058(2) 0.0201(16) -0.0090(16) -0.0089(15) -0.0211(17)
C8 0.0219(16) 0.0387(18) 0.0125(14) -0.0032(13) -0.0031(12) -0.0127(13)
C9 0.0206(16) 0.0405(19) 0.0139(14) -0.0022(13) -0.0021(12) -0.0096(13)
C10 0.0288(19) 0.058(2) 0.0245(18) -0.0025(17) -0.0113(15) -0.0003(17)
C11 0.043(2) 0.052(2) 0.031(2) -0.0016(17) -0.0135(18) 0.0173(19)
C12 0.051(3) 0.037(2) 0.0289(19) -0.0055(16) -0.0036(18) 0.0118(18)
C13 0.0341(19) 0.0303(18) 0.0220(16) -0.0079(14) -0.0010(14) 0.0018(14)
C14 0.0287(17) 0.0263(16) 0.0223(16) -0.0040(13) -0.0097(14) -0.0031(13)
C15 0.036(2) 0.0349(19) 0.0280(18) -0.0074(15) 0.0005(15) 0.0015(15)
C16 0.043(2) 0.0315(19) 0.040(2) -0.0111(16) -0.0080(18) 0.0079(16)
C17 0.050(2) 0.0261(18) 0.0317(19) -0.0033(15) -0.0114(17) 0.0002(16)
C18 0.042(2) 0.0349(19) 0.0226(17) -0.0047(15) -0.0031(15) -0.0049(16)
C19 0.0278(17) 0.0320(17) 0.0239(16) -0.0105(14) -0.0060(14) 0.0002(13)
C20 0.0191(15) 0.0217(15) 0.0204(15) -0.0075(12) -0.0068(12) -0.0019(11)
C21 0.0202(15) 0.0290(16) 0.0203(15) -0.0093(12) -0.0037(12) -0.0019(12)
C22 0.0308(19) 0.045(2) 0.0203(16) -0.0065(15) -0.0033(14) -0.0041(15)
C23 0.0283(19) 0.0364(19) 0.0279(18) -0.0098(15) 0.0077(15) -0.0074(15)
C24 0.0200(17) 0.047(2) 0.038(2) -0.0149(17) 0.0003(15) -0.0077(15)
C25 0.0224(18) 0.054(2) 0.0300(19) -0.0106(16) -0.0072(15) -0.0048(16)
C26 0.0190(15) 0.0273(16) 0.0181(15) -0.0062(12) -0.0024(12) -0.0031(12)
C27 0.057(3) 0.072(3) 0.062(3) -0.041(3) -0.020(2) -0.001(2)
Cl1 0.0440(6) 0.0572(6) 0.0538(6) -0.0216(5) -0.0089(5) 0.0004(5)
Cl2 0.0422(6) 0.0667(7) 0.0553(7) -0.0189(5) -0.0108(5) 0.0036(5)
P1 0.0301(18) 0.0270(16) 0.0170(16) -0.0073(11) -0.0007(12) -0.0055(12)
F1 0.046(3) 0.032(2) 0.081(4) -0.020(2) -0.011(3) -0.0007(19)
F2 0.056(4) 0.040(3) 0.092(5) -0.033(3) -0.013(3) -0.001(2)
F3 0.036(2) 0.095(5) 0.090(4) -0.064(4) 0.028(3) -0.026(3)
F4 0.098(4) 0.076(3) 0.055(3) -0.006(3) -0.051(3) -0.003(3)
F5 0.044(2) 0.085(4) 0.073(3) -0.060(3) 0.025(2) -0.032(2)
F6 0.091(4) 0.083(4) 0.049(3) -0.005(3) -0.043(3) -0.014(3)
P1A 0.040(3) 0.039(3) 0.036(3) -0.0127(19) -0.0035(19) -0.009(2)
F1A 0.054(4) 0.088(5) 0.118(7) -0.075(5) 0.013(4) -0.017(4)
F2A 0.080(6) 0.062(4) 0.061(5) -0.035(4) -0.010(4) -0.019(3)
F3A 0.105(5) 0.075(5) 0.044(3) -0.004(3) -0.008(3) -0.049(4)
F4A 0.089(4) 0.053(3) 0.102(5) -0.022(3) -0.062(4) 0.002(3)
F5A 0.136(6) 0.117(5) 0.053(3) -0.032(3) 0.027(4) -0.087(5)
F6A 0.072(4) 0.084(5) 0.182(8) -0.043(5) -0.071(5) -0.004(4)

loop_
_atom_type_symbol
_atom_type_description
_atom_type_scat_dispersion_real
_atom_type_scat_dispersion_imag
_atom_type_scat_source
C C 0.0181 0.0091 'International Tables Vol C Tables 4.2.6.8 and 6.1.1.4'
H H 0.0000 0.0000 'International Tables Vol C Tables 4.2.6.8 and 6.1.1.4'
N N 0.0311 0.0180 'International Tables Vol C Tables 4.2.6.8 and 6.1.1.4'
O O 0.0492 0.0322 'International Tables Vol C Tables 4.2.6.8 and 6.1.1.4'
F F 0.0727 0.0534 'International Tables Vol C Tables 4.2.6.8 and 6.1.1.4'
P P 0.2955 0.4335 'International Tables Vol C Tables 4.2.6.8 and 6.1.1.4'
Cl Cl 0.3639 0.7018 'International Tables Vol C Tables 4.2.6.8 and 6.1.1.4'
Re Re -5.2083 5.8923 'International Tables Vol C Tables 4.2.6.8 and 6.1.1.4'

loop_
_geom_angle_atom_site_label_1
_geom_angle_atom_site_label_2
_geom_angle_atom_site_label_3
_geom_angle
N2 Re1 N1 74.62(11)
C1 Re1 N1 96.22(12)
C1 Re1 N2 96.75(12)
C1 Re1 C3 91.30(14)
C1 Re1 C20 176.80(11)
C2 Re1 N1 172.27(12)
C2 Re1 N2 98.62(13)
C2 Re1 C1 88.22(14)
C2 Re1 C3 91.69(14)
C2 Re1 C20 89.75(13)
C3 Re1 N1 94.52(12)
C3 Re1 N2 167.08(12)
C3 Re1 C20 86.28(13)
C20 Re1 N1 86.07(11)
C20 Re1 N2 86.01(11)
C19 O3 H3 109.5
C20 O4 C26 108.8(2)
C4 N1 Re1 125.4(2)
C4 N1 C8 118.3(3)
C8 N1 Re1 116.2(2)
C9 N2 Re1 116.8(2)
C13 N2 Re1 124.9(2)
C13 N2 C9 118.1(3)
C3 N3 C14 168.2(3)
C20 N4 H4 124.1
C20 N4 C21 111.9(3)
C21 N4 H4 124.1
O1 C1 Re1 175.9(3)
O2 C2 Re1 178.9(3)
N3 C3 Re1 175.2(3)
N1 C4 H4A 118.6
N1 C4 C5 122.9(4)
C5 C4 H4A 118.6
C4 C5 H5 120.8
C4 C5 C6 118.5(4)
C6 C5 H5 120.8
C5 C6 H6 120.3
C7 C6 C5 119.3(3)
C7 C6 H6 120.3
C6 C7 H7 120.1
C6 C7 C8 119.9(4)
C8 C7 H7 120.1
N1 C8 C7 121.1(3)
N1 C8 C9 115.6(3)
C7 C8 C9 123.3(3)
N2 C9 C8 115.2(3)
N2 C9 C10 121.1(4)
C10 C9 C8 123.7(3)
C9 C10 H10 120.1
C11 C10 C9 119.7(4)
C11 C10 H10 120.1
C10 C11 H11 120.4
C12 C11 C10 119.2(4)
C12 C11 H11 120.4
C11 C12 H12 120.7
C11 C12 C13 118.6(4)
C13 C12 H12 120.7
N2 C13 C12 123.2(4)
N2 C13 H13 118.4
C12 C13 H13 118.4
N3 C14 C19 118.6(3)
C15 C14 N3 120.7(3)
C15 C14 C19 120.7(3)
C14 C15 H15 120.0
C14 C15 C16 120.0(3)
C16 C15 H15 120.0
C15 C16 H16 120.3
C17 C16 C15 119.5(4)
C17 C16 H16 120.3
C16 C17 H17 119.9
C16 C17 C18 120.3(3)
C18 C17 H17 119.9
C17 C18 H18 119.7
C19 C18 C17 120.7(3)
C19 C18 H18 119.7
O3 C19 C14 117.1(3)
O3 C19 C18 124.1(3)
C18 C19 C14 118.8(3)
O4 C20 Re1 123.9(2)
N4 C20 Re1 129.1(2)
N4 C20 O4 107.0(3)
C22 C21 N4 134.2(3)
C26 C21 N4 104.2(3)
C26 C21 C22 121.6(3)
C21 C22 H22 122.2
C21 C22 C23 115.7(3)
C23 C22 H22 122.2
C22 C23 H23 119.0
C24 C23 C22 122.1(3)
C24 C23 H23 119.0
C23 C24 H24 119.1
C23 C24 C25 121.8(3)
C25 C24 H24 119.1
C24 C25 H25 122.3
C26 C25 C24 115.4(3)
C26 C25 H25 122.3
C21 C26 O4 108.2(3)
C25 C26 O4 128.4(3)
C25 C26 C21 123.4(3)
H27A C27 H27B 107.9
Cl1 C27 H27A 109.2
Cl1 C27 H27B 109.2
Cl1 C27 Cl2 112.1(3)
Cl2 C27 H27A 109.2
Cl2 C27 H27B 109.2
F1 P1 F5 88.5(5)
F2 P1 F1 177.6(7)
F2 P1 F5 89.6(5)
F3 P1 F1 90.5(5)
F3 P1 F2 91.4(5)
F3 P1 F4 91.4(6)
F3 P1 F5 179.0(7)
F3 P1 F6 92.3(6)
F4 P1 F1 87.9(5)
F4 P1 F2 93.5(6)
F4 P1 F5 88.1(5)
F4 P1 F6 176.0(7)
F6 P1 F1 90.6(5)
F6 P1 F2 87.8(6)
F6 P1 F5 88.1(5)
F2A P1A F1A 178.9(10)
F2A P1A F6A 89.7(8)
F3A P1A F1A 88.5(8)
F3A P1A F2A 91.4(8)
F3A P1A F4A 88.8(7)
F3A P1A F6A 91.9(9)
F4A P1A F1A 88.4(8)
F4A P1A F2A 90.6(8)
F4A P1A F6A 179.3(11)
F5A P1A F1A 91.4(8)
F5A P1A F2A 88.6(8)
F5A P1A F3A 179.3(10)
F5A P1A F4A 90.5(8)
F5A P1A F6A 88.8(9)
F6A P1A F1A 91.4(8)

loop_
_geom_bond_atom_site_label_1
_geom_bond_atom_site_label_2
_geom_bond_distance
Re1 N1 2.177(3)
Re1 N2 2.166(3)
Re1 C1 1.957(3)
Re1 C2 1.904(3)
Re1 C3 1.982(3)
Re1 C20 2.141(3)
O1 C1 1.149(4)
O2 C2 1.158(4)
O3 H3 0.8400
O3 C19 1.361(4)
O4 C20 1.353(4)
O4 C26 1.387(4)
N1 C4 1.349(5)
N1 C8 1.361(4)
N2 C9 1.355(4)
N2 C13 1.344(5)
N3 C3 1.165(5)
N3 C14 1.390(4)
N4 H4 0.8800
N4 C20 1.326(4)
N4 C21 1.394(4)
C4 H4A 0.9500
C4 C5 1.386(5)
C5 H5 0.9500
C5 C6 1.388(7)
C6 H6 0.9500
C6 C7 1.374(6)
C7 H7 0.9500
C7 C8 1.393(5)
C8 C9 1.468(5)
C9 C10 1.388(5)
C10 H10 0.9500
C10 C11 1.381(7)
C11 H11 0.9500
C11 C12 1.371(7)
C12 H12 0.9500
C12 C13 1.380(6)
C13 H13 0.9500
C14 C15 1.382(5)
C14 C19 1.395(5)
C15 H15 0.9500
C15 C16 1.384(5)
C16 H16 0.9500
C16 C17 1.382(6)
C17 H17 0.9500
C17 C18 1.388(6)
C18 H18 0.9500
C18 C19 1.375(5)
C21 C22 1.380(5)
C21 C26 1.378(5)
C22 H22 0.9500
C22 C23 1.392(5)
C23 H23 0.9500
C23 C24 1.386(6)
C24 H24 0.9500
C24 C25 1.387(5)
C25 H25 0.9500
C25 C26 1.372(5)
C27 H27A 0.9900
C27 H27B 0.9900
C27 Cl1 1.751(5)
C27 Cl2 1.758(5)
P1 F1 1.593(9)
P1 F2 1.588(9)
P1 F3 1.560(8)
P1 F4 1.574(8)
P1 F5 1.599(8)
P1 F6 1.576(8)
P1A F1A 1.593(13)
P1A F2A 1.568(13)
P1A F3A 1.561(12)
P1A F4A 1.566(11)
P1A F5A 1.557(12)
P1A F6A 1.568(12)
